data_4313627
loop_
_publ_author_name
'Ana Tesouro Vallina'
'Helen Stoeckli-Evans'
'Antonia Neels'
'J\"urgen Ensling'
'Silvio Decurtins'

_publ_section_title
;
 Iron-Promoted Nucleophilic Additions to Diimine-Type Ligands: A Synthetic
 and Structural Study
;
_journal_name_full 'Inorganic Chemistry'
_journal_page_first 3374
_journal_page_last 3382
_journal_paper_doi 10.1021/ic026079l
_journal_volume 42
_journal_year 2003
_chemical_formula_sum 'C40 H35 Cl3 Fe N13 O14'
_chemical_formula_weight 1084.01
_space_group_IT_number 2
_symmetry_cell_setting triclinic
_symmetry_space_group_name_Hall '-P 1'
_symmetry_space_group_name_H-M 'P -1'
_atom_sites_solution_hydrogens geom
_atom_sites_solution_primary direct
_atom_sites_solution_secondary difmap
_audit_creation_method SHELXL-97
_cell_angle_alpha 112.13(2)
_cell_angle_beta 95.04(3)
_cell_angle_gamma 96.83(3)
_cell_formula_units_Z 2
_cell_length_a 12.116(3)
_cell_length_b 12.873(3)
_cell_length_c 15.656(3)
_cell_measurement_reflns_used 8000
_cell_measurement_temperature 153(2)
_cell_measurement_theta_max 25.91
_cell_measurement_theta_min 2.06
_cell_volume 2222.4(10)
_computing_cell_refinement 'CELL (Stoe IPDS Software, 2000)'
_computing_data_collection 'EXPOSE (Stoe IPDS Software, 2000)'
_computing_data_reduction 'INTEGRATE (Stoe IPDS Software, 2000)'
_computing_molecular_graphics 'PLATON99 (Spek, 1990)'
_computing_publication_material 'SHELXL-97 (Sheldrick, 1997)'
_computing_structure_refinement 'SHELXL-97 (Sheldrick, 1997)'
_computing_structure_solution 'SHELXS-97 (Sheldrick, 1990)'
_diffrn_ambient_temperature 153(2)
_diffrn_detector_area_resol_mean 0.81\%A
_diffrn_measured_fraction_theta_full 0.927
_diffrn_measured_fraction_theta_max 0.927
_diffrn_measurement_device_type 'STOE IPDS'
_diffrn_measurement_method 'phi oscillation'
_diffrn_radiation_monochromator graphite
_diffrn_radiation_source 'fine-focus sealed tube'
_diffrn_radiation_type MoK\a
_diffrn_radiation_wavelength 0.71073
_diffrn_reflns_av_R_equivalents 0.0389
_diffrn_reflns_av_sigmaI/netI 0.0790
_diffrn_reflns_limit_h_max 14
_diffrn_reflns_limit_h_min -14
_diffrn_reflns_limit_k_max 15
_diffrn_reflns_limit_k_min -15
_diffrn_reflns_limit_l_max 19
_diffrn_reflns_limit_l_min -19
_diffrn_reflns_number 17455
_diffrn_reflns_theta_full 25.91
_diffrn_reflns_theta_max 25.91
_diffrn_reflns_theta_min 2.06
_diffrn_standards_decay_% 0
_diffrn_standards_interval_time 0
_diffrn_standards_number 0
_exptl_absorpt_coefficient_mu 0.604
_exptl_absorpt_correction_type none
_exptl_crystal_colour red
_exptl_crystal_density_diffrn 1.620
_exptl_crystal_density_meas ?
_exptl_crystal_density_method 'not measured'
_exptl_crystal_description block
_exptl_crystal_F_000 1110
_exptl_crystal_size_max 0.40
_exptl_crystal_size_mid 0.25
_exptl_crystal_size_min 0.18
_refine_diff_density_max 1.314
_refine_diff_density_min -0.936
_refine_diff_density_rms 0.078
_refine_ls_extinction_method none
_refine_ls_goodness_of_fit_ref 0.877
_refine_ls_hydrogen_treatment mixed
_refine_ls_matrix_type full
_refine_ls_number_parameters 771
_refine_ls_number_reflns 8027
_refine_ls_number_restraints 0
_refine_ls_restrained_S_all 0.877
_refine_ls_R_factor_all 0.0870
_refine_ls_R_factor_gt 0.0519
_refine_ls_shift/su_max 0.005
_refine_ls_shift/su_mean 0.000
_refine_ls_structure_factor_coef Fsqd
_refine_ls_weighting_details 'calc w=1/[\s^2^(Fo^2^)+(0.0886P)^2^] where P=(Fo^2^+2Fc^2^)/3'
_refine_ls_weighting_scheme calc
_refine_ls_wR_factor_gt 0.1258
_refine_ls_wR_factor_ref 0.1370
_reflns_number_gt 4963
_reflns_number_total 8027
_reflns_threshold_expression I>2sigma(I)
_cod_data_source_file ic026079lsi20021002_050055_2.cif
_cod_data_source_block complex_2
_cod_depositor_comments
;
The following automatic conversions were performed:

'_exptl_crystal_density_meas' value 'none' was changed to '?' - the
value is perceived as not measured.

Automatic conversion script
Id: cif_fix_values 3008 2015-01-20 13:52:24Z robertas 

The following automatic conversions were performed:

data name '_atom_site_symetry_multiplicity' was replaced with
'_atom_site_symmetry_multiplicity' as specified in the replacement
file 'data/replacement-values/replacement_tags.lst'.

Automatic conversion script
Id: cif_correct_tags 9268 2022-04-12 08:56:07Z antanas 
;
_cod_original_cell_volume 2222.4(9)
_cod_database_code 4313627

loop_
_symmetry_equiv_pos_as_xyz
'x, y, z'
'-x, -y, -z'

loop_
_atom_site_label
_atom_site_type_symbol
_atom_site_fract_x
_atom_site_fract_y
_atom_site_fract_z
_atom_site_U_iso_or_equiv
_atom_site_adp_type
_atom_site_occupancy
_atom_site_symmetry_multiplicity
_atom_site_calc_flag
_atom_site_refinement_flags
_atom_site_disorder_assembly
_atom_site_disorder_group
Fe1 Fe 0.63134(4) 0.73122(4) 0.26421(4) 0.02076(15) Uani 1 1 d . . .
O1 O 0.49654(18) 0.6453(2) 0.26240(17) 0.0203(5) Uani 1 1 d . . .
O2 O 0.75604(19) 0.8329(2) 0.26780(18) 0.0247(6) Uani 1 1 d . . .
N1 N 0.3654(3) 0.6184(3) 0.3562(2) 0.0240(7) Uani 1 1 d . . .
H1N H 0.322(3) 0.651(3) 0.340(3) 0.022(11) Uiso 1 1 d . . .
N2 N 0.5095(3) 0.4708(3) 0.3764(2) 0.0275(7) Uani 1 1 d . . .
N3 N 0.2362(3) 0.3199(3) 0.3725(3) 0.0351(8) Uani 1 1 d . . .
H3N H 0.215(5) 0.247(6) 0.375(4) 0.09(2) Uiso 1 1 d . . .
N4 N 0.6057(2) 0.8254(3) 0.3902(2) 0.0225(7) Uani 1 1 d . . .
N5 N 0.7202(2) 0.6518(3) 0.3276(2) 0.0239(7) Uani 1 1 d . . .
N21 N 0.8179(3) 0.9663(3) 0.2064(3) 0.0290(8) Uani 1 1 d . . .
H21N H 0.800(4) 1.022(4) 0.247(3) 0.036(13) Uiso 1 1 d . . .
N22 N 0.8707(2) 0.7698(3) 0.0710(2) 0.0256(7) Uani 1 1 d . . .
N23 N 1.0958(3) 0.9884(3) 0.0808(3) 0.0291(8) Uani 1 1 d . . .
H23N H 1.153(4) 0.992(4) 0.054(4) 0.052(14) Uiso 1 1 d . . .
N24 N 0.5539(2) 0.8160(2) 0.2036(2) 0.0207(7) Uani 1 1 d . . .
N25 N 0.6511(2) 0.6210(2) 0.1379(2) 0.0216(7) Uani 1 1 d . . .
C1 C 0.4839(3) 0.6484(3) 0.3510(3) 0.0226(8) Uani 1 1 d . . .
C2 C 0.5507(3) 0.5622(3) 0.3669(3) 0.0224(8) Uani 1 1 d . . .
C3 C 0.3209(3) 0.5204(3) 0.3603(3) 0.0246(8) Uani 1 1 d . . .
C4 C 0.3926(3) 0.4478(3) 0.3731(3) 0.0262(8) Uani 1 1 d . . .
C5 C 0.3479(3) 0.3477(4) 0.3790(3) 0.0311(9) Uani 1 1 d . . .
H5 H 0.395(3) 0.289(3) 0.380(3) 0.027(10) Uiso 1 1 d . . .
C6 C 0.1645(4) 0.3870(4) 0.3585(3) 0.0337(10) Uani 1 1 d . . .
H6 H 0.087(4) 0.366(4) 0.352(4) 0.050(13) Uiso 1 1 d . . .
C7 C 0.2036(3) 0.4860(4) 0.3515(3) 0.0284(9) Uani 1 1 d . . .
H7 H 0.157(3) 0.536(3) 0.344(3) 0.020(9) Uiso 1 1 d . . .
C8 C 0.5300(3) 0.7682(3) 0.4222(3) 0.0237(8) Uani 1 1 d . . .
C9 C 0.5048(3) 0.8154(4) 0.5118(3) 0.0289(9) Uani 1 1 d . . .
H9 H 0.459(4) 0.775(4) 0.529(3) 0.044(14) Uiso 1 1 d . . .
C10 C 0.5600(4) 0.9225(4) 0.5707(3) 0.0353(10) Uani 1 1 d . . .
H10 H 0.543(3) 0.962(3) 0.632(3) 0.030(11) Uiso 1 1 d . . .
C11 C 0.6384(3) 0.9802(4) 0.5375(3) 0.0337(10) Uani 1 1 d . . .
H11 H 0.683(3) 1.054(4) 0.580(3) 0.027(10) Uiso 1 1 d . . .
C12 C 0.6587(3) 0.9298(3) 0.4464(3) 0.0284(9) Uani 1 1 d . . .
H12 H 0.705(4) 0.964(4) 0.418(3) 0.039(12) Uiso 1 1 d . . .
C13 C 0.6747(3) 0.5814(3) 0.3665(3) 0.0238(8) Uani 1 1 d . . .
C14 C 0.7422(3) 0.5257(3) 0.4058(3) 0.0282(9) Uani 1 1 d . . .
H14 H 0.708(4) 0.478(4) 0.429(3) 0.034(12) Uiso 1 1 d . . .
C15 C 0.8573(4) 0.5444(4) 0.4080(3) 0.0380(11) Uani 1 1 d . . .
H15 H 0.893(4) 0.509(4) 0.430(3) 0.037(13) Uiso 1 1 d . . .
C16 C 0.9033(3) 0.6183(4) 0.3713(3) 0.0381(11) Uani 1 1 d . . .
H16 H 0.981(4) 0.628(3) 0.372(3) 0.031(11) Uiso 1 1 d . . .
C17 C 0.8332(3) 0.6688(3) 0.3311(3) 0.0293(9) Uani 1 1 d . . .
H17 H 0.860(4) 0.713(4) 0.302(3) 0.036(12) Uiso 1 1 d . . .
C21 C 0.7464(3) 0.8594(3) 0.1888(3) 0.0253(8) Uani 1 1 d . . .
C22 C 0.7824(3) 0.7630(3) 0.1100(3) 0.0229(8) Uani 1 1 d . . .
C23 C 0.9360(3) 0.8768(3) 0.0976(3) 0.0246(8) Uani 1 1 d . . .
C24 C 0.9089(3) 0.9751(3) 0.1650(3) 0.0266(9) Uani 1 1 d . . .
C25 C 0.9778(3) 1.0810(3) 0.1871(3) 0.0293(9) Uani 1 1 d . . .
H25 H 0.956(3) 1.146(4) 0.223(3) 0.027(11) Uiso 1 1 d . . .
C26 C 1.0695(3) 1.0844(3) 0.1434(3) 0.0316(9) Uani 1 1 d . . .
H26 H 1.122(3) 1.153(3) 0.152(3) 0.022(9) Uiso 1 1 d . . .
C27 C 1.0311(3) 0.8858(3) 0.0567(3) 0.0274(9) Uani 1 1 d . . .
H27 H 1.052(4) 0.821(4) 0.013(3) 0.038(12) Uiso 1 1 d . . .
C28 C 0.6237(3) 0.8721(3) 0.1675(3) 0.0230(8) Uani 1 1 d . . .
C29 C 0.5865(3) 0.9369(3) 0.1212(3) 0.0265(9) Uani 1 1 d . . .
H55 H 0.635(4) 0.974(4) 0.092(3) 0.036(11) Uiso 1 1 d . . .
C30 C 0.4733(3) 0.9444(3) 0.1126(3) 0.0297(9) Uani 1 1 d . . .
H30 H 0.447(3) 0.984(3) 0.080(3) 0.022(10) Uiso 1 1 d . . .
C31 C 0.4011(3) 0.8872(3) 0.1499(3) 0.0285(9) Uani 1 1 d . . .
H31 H 0.324(3) 0.891(3) 0.144(3) 0.021(9) Uiso 1 1 d . . .
C32 C 0.4437(3) 0.8236(3) 0.1951(3) 0.0226(8) Uani 1 1 d . . .
H32 H 0.399(3) 0.787(3) 0.224(3) 0.028(10) Uiso 1 1 d . . .
C33 C 0.7157(3) 0.6468(3) 0.0793(3) 0.0214(8) Uani 1 1 d . . .
C34 C 0.7227(3) 0.5669(3) -0.0081(3) 0.0267(9) Uani 1 1 d . . .
H34 H 0.767(3) 0.595(3) -0.046(3) 0.029(10) Uiso 1 1 d . . .
C35 C 0.6682(3) 0.4569(4) -0.0362(3) 0.0312(9) Uani 1 1 d . . .
H54 H 0.672(4) 0.401(4) -0.091(3) 0.037(12) Uiso 1 1 d . . .
C36 C 0.6065(3) 0.4286(3) 0.0247(3) 0.0284(9) Uani 1 1 d . . .
H36 H 0.565(3) 0.349(4) 0.006(3) 0.037(12) Uiso 1 1 d . . .
C37 C 0.5983(3) 0.5119(3) 0.1088(3) 0.0251(8) Uani 1 1 d . . .
H37 H 0.559(4) 0.496(4) 0.149(3) 0.042(13) Uiso 1 1 d . . .
N41 N 0.9664(4) 0.3601(4) 0.2050(4) 0.0658(13) Uani 1 1 d . . .
C41 C 0.9651(4) 0.3987(4) 0.1508(4) 0.0503(12) Uani 1 1 d . . .
C42 C 0.9614(6) 0.4447(6) 0.0793(5) 0.086(2) Uani 1 1 d . . .
H42A H 1.0266 0.4291 0.0464 0.129 Uiso 1 1 calc R . .
H42B H 0.9630 0.5270 0.1082 0.129 Uiso 1 1 calc R . .
H42C H 0.8923 0.4090 0.0350 0.129 Uiso 1 1 calc R . .
N51 N 0.7581(3) 0.1418(3) 0.0539(3) 0.0421(9) Uani 1 1 d . . .
C51 C 0.7258(3) 0.2010(4) 0.1175(3) 0.0335(10) Uani 1 1 d . . .
C52 C 0.6845(4) 0.2764(4) 0.2003(4) 0.0506(12) Uani 1 1 d . . .
H52A H 0.6023 0.2593 0.1919 0.076 Uiso 1 1 calc R . .
H52B H 0.7079 0.3557 0.2092 0.076 Uiso 1 1 calc R . .
H52C H 0.7156 0.2645 0.2552 0.076 Uiso 1 1 calc R . .
N61 N 0.1383(4) 0.1336(4) 0.4033(4) 0.0554(13) Uani 1 1 d . . .
C61 C 0.0853(9) 0.0754(10) 0.4152(9) 0.149(4) Uani 1 1 d . . .
C62 C -0.0025(11) -0.0154(17) 0.4282(18) 0.352(16) Uani 1 1 d . . .
Cl1 Cl 0.34611(8) 0.22449(8) 0.12433(7) 0.0303(2) Uani 1 1 d . . .
O11 O 0.2692(2) 0.3017(2) 0.1616(2) 0.0401(7) Uani 1 1 d . . .
O12 O 0.4294(3) 0.2757(3) 0.0864(3) 0.0532(9) Uani 1 1 d . . .
O13 O 0.3974(3) 0.1943(3) 0.1956(2) 0.0555(9) Uani 1 1 d . . .
O14 O 0.2843(2) 0.1226(2) 0.0507(2) 0.0453(8) Uani 1 1 d . . .
Cl2 Cl 0.18138(13) 0.77714(11) 0.57246(9) 0.0570(4) Uani 1 1 d . . .
O21 O 0.0963(4) 0.7259(5) 0.6033(5) 0.121(2) Uani 1 1 d . . .
O22 O 0.2615(4) 0.8607(4) 0.6444(3) 0.0878(14) Uani 1 1 d . . .
O23 O 0.2809(9) 0.6940(8) 0.5618(8) 0.053(3) Uani 0.40 1 d P . .
O24 O 0.1869(12) 0.7688(13) 0.4793(10) 0.063(4) Uani 0.40 1 d P . .
O25 O 0.2149(10) 0.6941(9) 0.5124(10) 0.101(4) Uani 0.50 1 d P . .
O26 O 0.0992(14) 0.8615(16) 0.5666(16) 0.070(5) Uani 0.30 1 d P . .
O27 O 0.1508(19) 0.8317(18) 0.5151(15) 0.115(7) Uani 0.40 1 d P . .
Cl3 Cl 0.13979(10) 0.7596(2) 0.23410(12) 0.0864(6) Uani 1 1 d . . .
O31 O 0.1558(3) 0.7274(4) 0.1413(3) 0.0696(11) Uani 1 1 d . . .
O32 O 0.2285(4) 0.7627(4) 0.2971(3) 0.0881(14) Uani 1 1 d . . .
O33 O 0.0342(4) 0.7368(9) 0.2448(5) 0.190(4) Uani 1 1 d . . .
O34 O 0.1693(10) 0.8947(8) 0.2611(7) 0.216(4) Uani 1 1 d . . .

loop_
_atom_site_aniso_label
_atom_site_aniso_U_11
_atom_site_aniso_U_22
_atom_site_aniso_U_33
_atom_site_aniso_U_23
_atom_site_aniso_U_13
_atom_site_aniso_U_12
Fe1 0.0167(3) 0.0209(3) 0.0211(3) 0.0046(2) 0.0046(2) 0.00069(19)
O1 0.0183(12) 0.0225(13) 0.0185(15) 0.0067(12) 0.0044(10) 0.0000(10)
O2 0.0206(13) 0.0246(13) 0.0240(16) 0.0044(13) 0.0056(10) 0.0006(10)
N1 0.0183(15) 0.0314(18) 0.025(2) 0.0117(17) 0.0067(13) 0.0070(14)
N2 0.0292(17) 0.0290(18) 0.023(2) 0.0092(16) 0.0021(14) 0.0043(14)
N3 0.041(2) 0.037(2) 0.027(2) 0.0141(18) 0.0054(15) -0.0013(16)
N4 0.0174(14) 0.0238(16) 0.0236(19) 0.0059(15) 0.0017(12) 0.0050(12)
N5 0.0184(15) 0.0251(16) 0.0214(19) 0.0017(15) 0.0031(12) 0.0030(12)
N21 0.0258(17) 0.0196(17) 0.034(2) 0.0019(17) 0.0132(15) -0.0012(14)
N22 0.0214(15) 0.0247(16) 0.027(2) 0.0063(16) 0.0067(13) 0.0011(12)
N23 0.0205(16) 0.0309(18) 0.037(2) 0.0144(18) 0.0096(15) 0.0005(14)
N24 0.0190(14) 0.0168(15) 0.0222(19) 0.0032(14) 0.0055(12) 0.0003(11)
N25 0.0184(14) 0.0198(15) 0.0228(19) 0.0045(15) 0.0035(12) 0.0020(12)
C1 0.0190(17) 0.0275(19) 0.021(2) 0.0081(18) 0.0057(14) 0.0055(14)
C2 0.0211(18) 0.028(2) 0.015(2) 0.0047(18) 0.0035(14) 0.0048(15)
C3 0.030(2) 0.029(2) 0.015(2) 0.0084(18) 0.0079(15) 0.0031(16)
C4 0.030(2) 0.031(2) 0.016(2) 0.0078(19) 0.0037(15) 0.0049(16)
C5 0.036(2) 0.035(2) 0.023(2) 0.014(2) 0.0042(17) 0.0034(18)
C6 0.031(2) 0.043(3) 0.025(3) 0.012(2) 0.0075(17) -0.0016(19)
C7 0.0246(19) 0.036(2) 0.027(2) 0.013(2) 0.0101(16) 0.0055(17)
C8 0.0222(18) 0.028(2) 0.023(2) 0.0107(19) 0.0036(15) 0.0102(15)
C9 0.034(2) 0.033(2) 0.023(2) 0.010(2) 0.0075(17) 0.0138(18)
C10 0.047(3) 0.036(2) 0.021(3) 0.005(2) 0.0060(19) 0.021(2)
C11 0.034(2) 0.028(2) 0.029(3) 0.001(2) -0.0056(18) 0.0106(18)
C12 0.0240(19) 0.025(2) 0.027(3) 0.002(2) -0.0030(16) 0.0032(16)
C13 0.0246(19) 0.0242(19) 0.018(2) 0.0020(18) 0.0028(15) 0.0070(15)
C14 0.028(2) 0.028(2) 0.025(2) 0.005(2) 0.0040(16) 0.0088(16)
C15 0.035(2) 0.043(3) 0.034(3) 0.009(2) 0.0011(19) 0.019(2)
C16 0.021(2) 0.044(3) 0.043(3) 0.009(2) 0.0034(18) 0.0119(18)
C17 0.0215(19) 0.029(2) 0.032(3) 0.006(2) 0.0072(16) 0.0046(16)
C21 0.0219(18) 0.0200(18) 0.030(2) 0.0054(19) 0.0077(16) -0.0010(14)
C22 0.0207(18) 0.0209(18) 0.024(2) 0.0054(18) 0.0058(15) 0.0014(14)
C23 0.0194(18) 0.0224(19) 0.031(2) 0.0086(19) 0.0066(15) 0.0013(14)
C24 0.0197(18) 0.028(2) 0.031(3) 0.011(2) 0.0045(16) -0.0002(15)
C25 0.026(2) 0.023(2) 0.035(3) 0.008(2) 0.0067(17) -0.0018(16)
C26 0.026(2) 0.026(2) 0.039(3) 0.011(2) 0.0059(17) -0.0057(16)
C27 0.0212(19) 0.028(2) 0.033(3) 0.012(2) 0.0068(16) 0.0028(16)
C28 0.0246(18) 0.0146(17) 0.023(2) 0.0001(17) 0.0061(15) -0.0002(14)
C29 0.030(2) 0.0195(19) 0.029(2) 0.0072(19) 0.0118(17) 0.0026(15)
C30 0.033(2) 0.025(2) 0.031(3) 0.010(2) 0.0068(17) 0.0059(17)
C31 0.022(2) 0.027(2) 0.032(3) 0.007(2) 0.0039(16) 0.0040(16)
C32 0.0220(18) 0.0192(18) 0.021(2) 0.0023(18) 0.0049(15) 0.0009(14)
C33 0.0172(17) 0.0211(18) 0.024(2) 0.0058(18) 0.0054(14) 0.0022(14)
C34 0.0246(19) 0.025(2) 0.028(2) 0.008(2) 0.0094(16) 0.0022(15)
C35 0.034(2) 0.026(2) 0.025(3) 0.001(2) 0.0077(18) 0.0019(17)
C36 0.030(2) 0.0191(19) 0.028(3) 0.0024(19) 0.0053(17) -0.0025(16)
C37 0.0210(18) 0.023(2) 0.029(2) 0.009(2) 0.0049(16) 0.0008(15)
N41 0.056(3) 0.061(3) 0.070(4) 0.026(3) -0.015(2) -0.014(2)
C41 0.045(3) 0.043(3) 0.050(4) 0.008(3) -0.006(2) 0.005(2)
C42 0.100(5) 0.097(5) 0.071(5) 0.041(5) 0.003(4) 0.028(4)
N51 0.035(2) 0.038(2) 0.043(3) 0.006(2) 0.0113(18) -0.0023(17)
C51 0.027(2) 0.032(2) 0.041(3) 0.016(2) 0.0008(19) -0.0021(17)
C52 0.045(3) 0.059(3) 0.039(3) 0.007(3) 0.010(2) 0.017(2)
N61 0.045(2) 0.048(3) 0.092(4) 0.051(3) 0.015(2) -0.0056(19)
C61 0.124(8) 0.152(9) 0.182(11) 0.099(9) -0.056(7) 0.015(7)
C62 0.140(10) 0.37(2) 0.71(4) 0.48(3) -0.120(16) -0.107(12)
Cl1 0.0303(5) 0.0263(5) 0.0313(6) 0.0082(5) 0.0104(4) -0.0007(4)
O11 0.0425(17) 0.0358(16) 0.040(2) 0.0105(16) 0.0117(14) 0.0096(13)
O12 0.0457(18) 0.0485(19) 0.059(2) 0.0167(19) 0.0240(16) -0.0129(15)
O13 0.075(2) 0.054(2) 0.045(2) 0.020(2) 0.0140(18) 0.0305(18)
O14 0.0408(17) 0.0382(17) 0.040(2) -0.0002(16) 0.0165(14) -0.0126(13)
Cl2 0.0893(10) 0.0372(7) 0.0363(8) 0.0136(7) 0.0021(7) -0.0121(6)
O21 0.074(3) 0.156(5) 0.172(6) 0.104(5) 0.046(3) 0.007(3)
O22 0.073(3) 0.091(3) 0.063(3) -0.011(3) 0.002(2) 0.021(2)
O23 0.070(7) 0.041(5) 0.065(7) 0.029(5) 0.035(5) 0.019(5)
O24 0.075(7) 0.078(10) 0.045(7) 0.023(8) 0.024(5) 0.031(7)
O25 0.083(8) 0.064(7) 0.102(10) -0.026(8) 0.027(7) 0.001(6)
O26 0.051(9) 0.058(9) 0.114(18) 0.050(11) -0.009(8) 0.016(7)
O27 0.14(2) 0.106(17) 0.11(2) 0.078(17) -0.053(13) -0.023(13)
Cl3 0.0234(6) 0.1738(19) 0.0595(10) 0.0468(12) 0.0010(6) 0.0065(8)
O31 0.062(2) 0.082(3) 0.061(3) 0.025(3) 0.013(2) 0.007(2)
O32 0.077(3) 0.121(4) 0.082(4) 0.049(3) 0.010(2) 0.045(3)
O33 0.047(3) 0.398(13) 0.132(6) 0.116(8) 0.041(3) -0.008(5)
O34 0.280(11) 0.153(7) 0.160(9) 0.024(7) 0.014(7) -0.027(7)

loop_
_atom_type_symbol
_atom_type_description
_atom_type_scat_dispersion_real
_atom_type_scat_dispersion_imag
_atom_type_scat_source
C C 0.0033 0.0016 'International Tables Vol C Tables 4.2.6.8 and 6.1.1.4'
H H 0.0000 0.0000 'International Tables Vol C Tables 4.2.6.8 and 6.1.1.4'
Cl Cl 0.1484 0.1585 'International Tables Vol C Tables 4.2.6.8 and 6.1.1.4'
Fe Fe 0.3463 0.8444 'International Tables Vol C Tables 4.2.6.8 and 6.1.1.4'
N N 0.0061 0.0033 'International Tables Vol C Tables 4.2.6.8 and 6.1.1.4'
O O 0.0106 0.0060 'International Tables Vol C Tables 4.2.6.8 and 6.1.1.4'

loop_
_geom_angle_atom_site_label_1
_geom_angle_atom_site_label_2
_geom_angle_atom_site_label_3
_geom_angle
_geom_angle_site_symmetry_1
_geom_angle_site_symmetry_3
_geom_angle_publ_flag
O1 Fe1 O2 172.47(11) . . ?
O1 Fe1 N24 91.25(11) . . ?
O2 Fe1 N24 82.39(11) . . ?
O1 Fe1 N4 83.32(12) . . ?
O2 Fe1 N4 93.14(12) . . ?
N24 Fe1 N4 94.81(12) . . ?
O1 Fe1 N5 92.55(11) . . ?
O2 Fe1 N5 93.77(12) . . ?
N24 Fe1 N5 176.15(12) . . ?
N4 Fe1 N5 85.09(12) . . ?
O1 Fe1 N25 92.04(12) . . ?
O2 Fe1 N25 91.88(12) . . ?
N24 Fe1 N25 88.88(12) . . ?
N4 Fe1 N25 174.13(12) . . ?
N5 Fe1 N25 91.54(12) . . ?
C1 O1 Fe1 111.1(2) . . ?
C21 O2 Fe1 110.8(2) . . ?
C3 N1 C1 123.8(3) . . ?
C3 N1 H1N 115(3) . . ?
C1 N1 H1N 118(3) . . ?
C2 N2 C4 117.7(3) . . ?
C5 N3 C6 121.8(4) . . ?
C5 N3 H3N 112(4) . . ?
C6 N3 H3N 126(4) . . ?
C12 N4 C8 119.8(3) . . ?
C12 N4 Fe1 128.4(3) . . ?
C8 N4 Fe1 111.6(2) . . ?
C17 N5 C13 117.8(3) . . ?
C17 N5 Fe1 117.6(3) . . ?
C13 N5 Fe1 124.6(2) . . ?
C24 N21 C21 123.9(3) . . ?
C24 N21 H21N 122(3) . . ?
C21 N21 H21N 114(3) . . ?
C22 N22 C23 117.7(3) . . ?
C26 N23 C27 122.0(3) . . ?
C26 N23 H23N 120(3) . . ?
C27 N23 H23N 118(3) . . ?
C28 N24 C32 119.0(3) . . ?
C28 N24 Fe1 112.7(2) . . ?
C32 N24 Fe1 128.4(2) . . ?
C37 N25 C33 117.0(3) . . ?
C37 N25 Fe1 118.1(3) . . ?
C33 N25 Fe1 124.9(2) . . ?
O1 C1 N1 110.0(3) . . ?
O1 C1 C8 108.4(3) . . ?
N1 C1 C8 110.1(3) . . ?
O1 C1 C2 107.4(3) . . ?
N1 C1 C2 110.1(3) . . ?
C8 C1 C2 110.8(3) . . ?
N2 C2 C13 116.3(3) . . ?
N2 C2 C1 126.1(3) . . ?
C13 C2 C1 117.5(3) . . ?
N1 C3 C4 119.2(3) . . ?
N1 C3 C7 122.6(3) . . ?
C4 C3 C7 118.3(3) . . ?
C5 C4 C3 119.7(4) . . ?
C5 C4 N2 117.8(3) . . ?
C3 C4 N2 122.5(3) . . ?
N3 C5 C4 120.0(4) . . ?
N3 C5 H5 117(2) . . ?
C4 C5 H5 122(2) . . ?
C7 C6 N3 120.8(4) . . ?
C7 C6 H6 118(3) . . ?
N3 C6 H6 121(3) . . ?
C6 C7 C3 119.4(4) . . ?
C6 C7 H7 123(2) . . ?
C3 C7 H7 117(2) . . ?
N4 C8 C9 121.5(4) . . ?
N4 C8 C1 112.4(3) . . ?
C9 C8 C1 126.0(3) . . ?
C8 C9 C10 119.2(4) . . ?
C8 C9 H9 118(3) . . ?
C10 C9 H9 123(3) . . ?
C9 C10 C11 119.0(4) . . ?
C9 C10 H10 123(2) . . ?
C11 C10 H10 118(2) . . ?
C12 C11 C10 119.4(4) . . ?
C12 C11 H11 121(2) . . ?
C10 C11 H11 120(2) . . ?
N4 C12 C11 121.2(4) . . ?
N4 C12 H12 114(3) . . ?
C11 C12 H12 124(3) . . ?
N5 C13 C14 120.9(3) . . ?
N5 C13 C2 120.1(3) . . ?
C14 C13 C2 119.0(3) . . ?
C15 C14 C13 119.9(4) . . ?
C15 C14 H14 123(3) . . ?
C13 C14 H14 117(3) . . ?
C16 C15 C14 119.0(4) . . ?
C16 C15 H15 125(3) . . ?
C14 C15 H15 116(3) . . ?
C17 C16 C15 119.0(4) . . ?
C17 C16 H16 123(2) . . ?
C15 C16 H16 118(2) . . ?
N5 C17 C16 123.3(4) . . ?
N5 C17 H17 116(3) . . ?
C16 C17 H17 121(3) . . ?
O2 C21 N21 110.5(3) . . ?
O2 C21 C22 107.2(3) . . ?
N21 C21 C22 110.1(3) . . ?
O2 C21 C28 107.8(3) . . ?
N21 C21 C28 108.6(3) . . ?
C22 C21 C28 112.6(3) . . ?
N22 C22 C33 115.6(3) . . ?
N22 C22 C21 126.2(3) . . ?
C33 C22 C21 118.0(3) . . ?
C27 C23 N22 118.6(4) . . ?
C27 C23 C24 119.1(3) . . ?
N22 C23 C24 122.3(3) . . ?
N21 C24 C23 119.3(3) . . ?
N21 C24 C25 121.6(4) . . ?
C23 C24 C25 119.2(3) . . ?
C26 C25 C24 118.9(4) . . ?
C26 C25 H25 120(2) . . ?
C24 C25 H25 120(2) . . ?
N23 C26 C25 121.0(4) . . ?
N23 C26 H26 113(2) . . ?
C25 C26 H26 126(2) . . ?
N23 C27 C23 119.9(4) . . ?
N23 C27 H27 120(3) . . ?
C23 C27 H27 120(3) . . ?
N24 C28 C29 122.3(3) . . ?
N24 C28 C21 111.8(3) . . ?
C29 C28 C21 125.9(3) . . ?
C28 C29 C30 118.5(3) . . ?
C28 C29 H55 123(2) . . ?
C30 C29 H55 118(2) . . ?
C31 C30 C29 119.5(4) . . ?
C31 C30 H30 121(2) . . ?
C29 C30 H30 119(2) . . ?
C30 C31 C32 119.1(4) . . ?
C30 C31 H31 121(2) . . ?
C32 C31 H31 120(2) . . ?
N24 C32 C31 121.7(3) . . ?
N24 C32 H32 116(2) . . ?
C31 C32 H32 122(2) . . ?
N25 C33 C34 121.6(3) . . ?
N25 C33 C22 119.7(3) . . ?
C34 C33 C22 118.7(3) . . ?
C35 C34 C33 120.2(4) . . ?
C35 C34 H34 125(2) . . ?
C33 C34 H34 115(2) . . ?
C34 C35 C36 118.5(4) . . ?
C34 C35 H54 124(3) . . ?
C36 C35 H54 117(3) . . ?
C37 C36 C35 118.9(4) . . ?
C37 C36 H36 121(3) . . ?
C35 C36 H36 120(3) . . ?
N25 C37 C36 123.6(4) . . ?
N25 C37 H37 116(3) . . ?
C36 C37 H37 121(3) . . ?
N41 C41 C42 178.2(6) . . ?
C41 C42 H42A 109.5 . . ?
C41 C42 H42B 109.5 . . ?
H42A C42 H42B 109.5 . . ?
C41 C42 H42C 109.5 . . ?
H42A C42 H42C 109.5 . . ?
H42B C42 H42C 109.5 . . ?
N51 C51 C52 179.1(5) . . ?
C51 C52 H52A 109.5 . . ?
C51 C52 H52B 109.5 . . ?
H52A C52 H52B 109.5 . . ?
C51 C52 H52C 109.5 . . ?
H52A C52 H52C 109.5 . . ?
H52B C52 H52C 109.5 . . ?
N61 C61 C62 176.3(11) . . ?
O13 Cl1 O12 110.7(2) . . ?
O13 Cl1 O11 109.9(2) . . ?
O12 Cl1 O11 109.91(19) . . ?
O13 Cl1 O14 108.6(2) . . ?
O12 Cl1 O14 108.77(19) . . ?
O11 Cl1 O14 108.81(19) . . ?
O25 Cl2 O21 103.5(6) . . ?
O25 Cl2 O27 98.2(13) . . ?
O21 Cl2 O27 117.3(10) . . ?
O25 Cl2 O22 118.9(6) . . ?
O21 Cl2 O22 114.6(4) . . ?
O27 Cl2 O22 103.8(8) . . ?
O25 Cl2 O24 58.1(8) . . ?
O21 Cl2 O24 127.1(7) . . ?
O27 Cl2 O24 40.4(10) . . ?
O22 Cl2 O24 117.4(7) . . ?
O25 Cl2 O26 134.0(11) . . ?
O21 Cl2 O26 86.5(7) . . ?
O27 Cl2 O26 40.8(11) . . ?
O22 Cl2 O26 95.5(8) . . ?
O24 Cl2 O26 79.9(8) . . ?
O25 Cl2 O23 39.1(7) . . ?
O21 Cl2 O23 104.2(4) . . ?
O27 Cl2 O23 127.7(13) . . ?
O22 Cl2 O23 84.8(5) . . ?
O24 Cl2 O23 89.4(6) . . ?
O26 Cl2 O23 168.2(8) . . ?
O25 O23 Cl2 48.7(7) . . ?
O27 O24 O25 121.6(17) . . ?
O27 O24 Cl2 67.3(12) . . ?
O25 O24 Cl2 54.8(7) . . ?
O23 O25 Cl2 92.2(11) . . ?
O23 O25 O24 134.8(13) . . ?
Cl2 O25 O24 67.2(8) . . ?
O27 O26 Cl2 59.5(11) . . ?
O24 O27 O26 147(2) . . ?
O24 O27 Cl2 72.3(13) . . ?
O26 O27 Cl2 79.7(15) . . ?
O33 Cl3 O32 122.5(4) . . ?
O33 Cl3 O31 113.4(4) . . ?
O32 Cl3 O31 117.7(3) . . ?
O33 Cl3 O34 107.5(7) . . ?
O32 Cl3 O34 92.0(5) . . ?
O31 Cl3 O34 95.9(4) . . ?

loop_
_geom_bond_atom_site_label_1
_geom_bond_atom_site_label_2
_geom_bond_distance
_geom_bond_site_symmetry_2
_geom_bond_publ_flag
Fe1 O1 1.852(2) . ?
Fe1 O2 1.860(2) . ?
Fe1 N24 1.959(3) . ?
Fe1 N4 1.963(3) . ?
Fe1 N5 2.007(3) . ?
Fe1 N25 2.008(3) . ?
O1 C1 1.395(4) . ?
O2 C21 1.401(5) . ?
N1 C3 1.338(5) . ?
N1 C1 1.460(4) . ?
N1 H1N 0.80(4) . ?
N2 C2 1.288(5) . ?
N2 C4 1.404(5) . ?
N3 C5 1.343(5) . ?
N3 C6 1.356(6) . ?
N3 H3N 0.96(6) . ?
N4 C12 1.340(5) . ?
N4 C8 1.354(5) . ?
N5 C17 1.354(5) . ?
N5 C13 1.361(5) . ?
N21 C24 1.341(5) . ?
N21 C21 1.453(5) . ?
N21 H21N 0.83(5) . ?
N22 C22 1.288(4) . ?
N22 C23 1.395(5) . ?
N23 C26 1.351(5) . ?
N23 C27 1.352(5) . ?
N23 H23N 0.84(5) . ?
N24 C28 1.343(4) . ?
N24 C32 1.348(4) . ?
N25 C37 1.357(5) . ?
N25 C33 1.363(4) . ?
C1 C8 1.525(5) . ?
C1 C2 1.528(5) . ?
C2 C13 1.495(5) . ?
C3 C4 1.404(5) . ?
C3 C7 1.417(5) . ?
C4 C5 1.376(5) . ?
C5 H5 1.00(4) . ?
C6 C7 1.353(6) . ?
C6 H6 0.93(5) . ?
C7 H7 0.94(4) . ?
C8 C9 1.381(5) . ?
C9 C10 1.383(6) . ?
C9 H9 0.85(5) . ?
C10 C11 1.391(6) . ?
C10 H10 0.96(4) . ?
C11 C12 1.384(6) . ?
C11 H11 0.99(4) . ?
C12 H12 0.92(4) . ?
C13 C14 1.394(5) . ?
C14 C15 1.382(6) . ?
C14 H14 0.90(4) . ?
C15 C16 1.375(7) . ?
C15 H15 0.81(4) . ?
C16 C17 1.374(6) . ?
C16 H16 0.93(4) . ?
C17 H17 0.90(4) . ?
C21 C22 1.524(5) . ?
C21 C28 1.535(5) . ?
C22 C33 1.492(5) . ?
C23 C27 1.379(5) . ?
C23 C24 1.406(5) . ?
C24 C25 1.414(5) . ?
C25 C26 1.359(5) . ?
C25 H25 0.91(4) . ?
C26 H26 0.98(4) . ?
C27 H27 0.93(5) . ?
C28 C29 1.383(5) . ?
C29 C30 1.385(5) . ?
C29 H55 0.97(4) . ?
C30 C31 1.381(6) . ?
C30 H30 0.91(4) . ?
C31 C32 1.381(5) . ?
C31 H31 0.94(4) . ?
C32 H32 0.93(4) . ?
C33 C34 1.385(5) . ?
C34 C35 1.375(6) . ?
C34 H34 0.97(4) . ?
C35 C36 1.387(6) . ?
C35 H54 0.90(5) . ?
C36 C37 1.370(6) . ?
C36 H36 1.01(4) . ?
C37 H37 0.88(5) . ?
N41 C41 1.133(7) . ?
C41 C42 1.450(8) . ?
C42 H42A 0.9800 . ?
C42 H42B 0.9800 . ?
C42 H42C 0.9800 . ?
N51 C51 1.137(6) . ?
C51 C52 1.469(6) . ?
C52 H52A 0.9800 . ?
C52 H52B 0.9800 . ?
C52 H52C 0.9800 . ?
N61 C61 1.011(12) . ?
C61 C62 1.568(15) . ?
Cl1 O13 1.429(3) . ?
Cl1 O12 1.430(3) . ?
Cl1 O11 1.441(3) . ?
Cl1 O14 1.444(3) . ?
Cl2 O25 1.266(10) . ?
Cl2 O21 1.377(5) . ?
Cl2 O27 1.383(14) . ?
Cl2 O22 1.420(5) . ?
Cl2 O24 1.429(13) . ?
Cl2 O26 1.580(15) . ?
Cl2 O23 1.683(10) . ?
O23 O25 1.063(15) . ?
O24 O27 0.97(2) . ?
O24 O25 1.316(19) . ?
O26 O27 1.05(2) . ?
Cl3 O33 1.318(5) . ?
Cl3 O32 1.380(4) . ?
Cl3 O31 1.391(4) . ?
Cl3 O34 1.614(9) . ?

loop_
_geom_torsion_atom_site_label_1
_geom_torsion_atom_site_label_2
_geom_torsion_atom_site_label_3
_geom_torsion_atom_site_label_4
_geom_torsion
_geom_torsion_site_symmetry_1
_geom_torsion_site_symmetry_2
_geom_torsion_site_symmetry_3
_geom_torsion_site_symmetry_4
_geom_torsion_publ_flag
O2 Fe1 O1 C1 -94.7(9) . . . . ?
N24 Fe1 O1 C1 -127.1(2) . . . . ?
N4 Fe1 O1 C1 -32.4(2) . . . . ?
N5 Fe1 O1 C1 52.3(2) . . . . ?
N25 Fe1 O1 C1 144.0(2) . . . . ?
O1 Fe1 O2 C21 -67.1(10) . . . . ?
N24 Fe1 O2 C21 -34.4(2) . . . . ?
N4 Fe1 O2 C21 -128.8(2) . . . . ?
N5 Fe1 O2 C21 145.9(2) . . . . ?
N25 Fe1 O2 C21 54.2(2) . . . . ?
O1 Fe1 N4 C12 -167.3(3) . . . . ?
O2 Fe1 N4 C12 6.1(3) . . . . ?
N24 Fe1 N4 C12 -76.6(3) . . . . ?
N5 Fe1 N4 C12 99.6(3) . . . . ?
N25 Fe1 N4 C12 154.8(11) . . . . ?
O1 Fe1 N4 C8 18.4(2) . . . . ?
O2 Fe1 N4 C8 -168.3(2) . . . . ?
N24 Fe1 N4 C8 109.1(2) . . . . ?
N5 Fe1 N4 C8 -74.8(2) . . . . ?
N25 Fe1 N4 C8 -19.6(13) . . . . ?
O1 Fe1 N5 C17 167.8(3) . . . . ?
O2 Fe1 N5 C17 -16.3(3) . . . . ?
N24 Fe1 N5 C17 -20(2) . . . . ?
N4 Fe1 N5 C17 -109.1(3) . . . . ?
N25 Fe1 N5 C17 75.7(3) . . . . ?
O1 Fe1 N5 C13 -11.7(3) . . . . ?
O2 Fe1 N5 C13 164.2(3) . . . . ?
N24 Fe1 N5 C13 160.0(18) . . . . ?
N4 Fe1 N5 C13 71.4(3) . . . . ?
N25 Fe1 N5 C13 -103.8(3) . . . . ?
O1 Fe1 N24 C28 -163.4(3) . . . . ?
O2 Fe1 N24 C28 20.6(2) . . . . ?
N4 Fe1 N24 C28 113.2(3) . . . . ?
N5 Fe1 N24 C28 25(2) . . . . ?
N25 Fe1 N24 C28 -71.4(3) . . . . ?
O1 Fe1 N24 C32 16.7(3) . . . . ?
O2 Fe1 N24 C32 -159.2(3) . . . . ?
N4 Fe1 N24 C32 -66.7(3) . . . . ?
N5 Fe1 N24 C32 -155.0(18) . . . . ?
N25 Fe1 N24 C32 108.7(3) . . . . ?
O1 Fe1 N25 C37 -24.1(3) . . . . ?
O2 Fe1 N25 C37 162.3(3) . . . . ?
N24 Fe1 N25 C37 -115.3(3) . . . . ?
N4 Fe1 N25 C37 13.6(13) . . . . ?
N5 Fe1 N25 C37 68.5(3) . . . . ?
O1 Fe1 N25 C33 157.3(3) . . . . ?
O2 Fe1 N25 C33 -16.3(3) . . . . ?
N24 Fe1 N25 C33 66.1(3) . . . . ?
N4 Fe1 N25 C33 -165.0(11) . . . . ?
N5 Fe1 N25 C33 -110.1(3) . . . . ?
Fe1 O1 C1 N1 159.0(2) . . . . ?
Fe1 O1 C1 C8 38.5(3) . . . . ?
Fe1 O1 C1 C2 -81.2(3) . . . . ?
C3 N1 C1 O1 108.8(4) . . . . ?
C3 N1 C1 C8 -131.7(4) . . . . ?
C3 N1 C1 C2 -9.3(5) . . . . ?
C4 N2 C2 C13 -177.3(3) . . . . ?
C4 N2 C2 C1 -0.9(5) . . . . ?
O1 C1 C2 N2 -114.5(4) . . . . ?
N1 C1 C2 N2 5.2(5) . . . . ?
C8 C1 C2 N2 127.2(4) . . . . ?
O1 C1 C2 C13 61.9(4) . . . . ?
N1 C1 C2 C13 -178.4(3) . . . . ?
C8 C1 C2 C13 -56.3(4) . . . . ?
C1 N1 C3 C4 9.2(5) . . . . ?
C1 N1 C3 C7 -170.4(4) . . . . ?
N1 C3 C4 C5 178.9(4) . . . . ?
C7 C3 C4 C5 -1.5(6) . . . . ?
N1 C3 C4 N2 -3.9(6) . . . . ?
C7 C3 C4 N2 175.8(4) . . . . ?
C2 N2 C4 C5 177.1(4) . . . . ?
C2 N2 C4 C3 -0.2(5) . . . . ?
C6 N3 C5 C4 1.1(6) . . . . ?
C3 C4 C5 N3 0.0(6) . . . . ?
N2 C4 C5 N3 -177.4(4) . . . . ?
C5 N3 C6 C7 -0.6(6) . . . . ?
N3 C6 C7 C3 -0.9(6) . . . . ?
N1 C3 C7 C6 -178.4(4) . . . . ?
C4 C3 C7 C6 2.0(6) . . . . ?
C12 N4 C8 C9 0.7(5) . . . . ?
Fe1 N4 C8 C9 175.6(3) . . . . ?
C12 N4 C8 C1 -176.4(3) . . . . ?
Fe1 N4 C8 C1 -1.5(3) . . . . ?
O1 C1 C8 N4 -23.3(4) . . . . ?
N1 C1 C8 N4 -143.6(3) . . . . ?
C2 C1 C8 N4 94.3(3) . . . . ?
O1 C1 C8 C9 159.8(3) . . . . ?
N1 C1 C8 C9 39.5(5) . . . . ?
C2 C1 C8 C9 -82.6(4) . . . . ?
N4 C8 C9 C10 -1.5(5) . . . . ?
C1 C8 C9 C10 175.2(3) . . . . ?
C8 C9 C10 C11 0.7(6) . . . . ?
C9 C10 C11 C12 0.6(6) . . . . ?
C8 N4 C12 C11 0.7(5) . . . . ?
Fe1 N4 C12 C11 -173.2(3) . . . . ?
C10 C11 C12 N4 -1.4(6) . . . . ?
C17 N5 C13 C14 -2.2(5) . . . . ?
Fe1 N5 C13 C14 177.2(3) . . . . ?
C17 N5 C13 C2 178.3(3) . . . . ?
Fe1 N5 C13 C2 -2.2(5) . . . . ?
N2 C2 C13 N5 158.5(3) . . . . ?
C1 C2 C13 N5 -18.3(5) . . . . ?
N2 C2 C13 C14 -21.0(5) . . . . ?
C1 C2 C13 C14 162.2(3) . . . . ?
N5 C13 C14 C15 2.0(6) . . . . ?
C2 C13 C14 C15 -178.5(4) . . . . ?
C13 C14 C15 C16 0.2(6) . . . . ?
C14 C15 C16 C17 -1.9(7) . . . . ?
C13 N5 C17 C16 0.4(6) . . . . ?
Fe1 N5 C17 C16 -179.1(3) . . . . ?
C15 C16 C17 N5 1.7(7) . . . . ?
Fe1 O2 C21 N21 158.6(2) . . . . ?
Fe1 O2 C21 C22 -81.4(3) . . . . ?
Fe1 O2 C21 C28 40.1(3) . . . . ?
C24 N21 C21 O2 112.1(4) . . . . ?
C24 N21 C21 C22 -6.2(5) . . . . ?
C24 N21 C21 C28 -129.9(4) . . . . ?
C23 N22 C22 C33 -179.9(3) . . . . ?
C23 N22 C22 C21 -5.2(6) . . . . ?
O2 C21 C22 N22 -112.5(4) . . . . ?
N21 C21 C22 N22 7.8(5) . . . . ?
C28 C21 C22 N22 129.1(4) . . . . ?
O2 C21 C22 C33 62.0(4) . . . . ?
N21 C21 C22 C33 -177.7(3) . . . . ?
C28 C21 C22 C33 -56.3(4) . . . . ?
C22 N22 C23 C27 179.9(4) . . . . ?
C22 N22 C23 C24 0.5(5) . . . . ?
C21 N21 C24 C23 2.7(6) . . . . ?
C21 N21 C24 C25 -177.8(4) . . . . ?
C27 C23 C24 N21 -178.6(4) . . . . ?
N22 C23 C24 N21 0.8(6) . . . . ?
C27 C23 C24 C25 1.8(6) . . . . ?
N22 C23 C24 C25 -178.8(4) . . . . ?
N21 C24 C25 C26 179.5(4) . . . . ?
C23 C24 C25 C26 -1.0(6) . . . . ?
C27 N23 C26 C25 2.0(6) . . . . ?
C24 C25 C26 N23 -0.9(6) . . . . ?
C26 N23 C27 C23 -1.1(6) . . . . ?
N22 C23 C27 N23 179.7(3) . . . . ?
C24 C23 C27 N23 -0.8(6) . . . . ?
C32 N24 C28 C29 -0.5(5) . . . . ?
Fe1 N24 C28 C29 179.7(3) . . . . ?
C32 N24 C28 C21 176.6(3) . . . . ?
Fe1 N24 C28 C21 -3.2(4) . . . . ?
O2 C21 C28 N24 -23.1(4) . . . . ?
N21 C21 C28 N24 -142.8(3) . . . . ?
C22 C21 C28 N24 95.0(4) . . . . ?
O2 C21 C28 C29 153.9(4) . . . . ?
N21 C21 C28 C29 34.1(5) . . . . ?
C22 C21 C28 C29 -88.0(4) . . . . ?
N24 C28 C29 C30 0.5(6) . . . . ?
C21 C28 C29 C30 -176.2(4) . . . . ?
C28 C29 C30 C31 -0.2(6) . . . . ?
C29 C30 C31 C32 0.0(6) . . . . ?
C28 N24 C32 C31 0.3(5) . . . . ?
Fe1 N24 C32 C31 -179.9(3) . . . . ?
C30 C31 C32 N24 0.0(6) . . . . ?
C37 N25 C33 C34 3.3(5) . . . . ?
Fe1 N25 C33 C34 -178.1(3) . . . . ?
C37 N25 C33 C22 -175.6(3) . . . . ?
Fe1 N25 C33 C22 3.0(5) . . . . ?
N22 C22 C33 N25 154.0(3) . . . . ?
C21 C22 C33 N25 -21.1(5) . . . . ?
N22 C22 C33 C34 -25.0(5) . . . . ?
C21 C22 C33 C34 159.9(3) . . . . ?
N25 C33 C34 C35 -3.2(6) . . . . ?
C22 C33 C34 C35 175.8(4) . . . . ?
C33 C34 C35 C36 0.0(6) . . . . ?
C34 C35 C36 C37 2.7(6) . . . . ?
C33 N25 C37 C36 -0.4(5) . . . . ?
Fe1 N25 C37 C36 -179.1(3) . . . . ?
C35 C36 C37 N25 -2.6(6) . . . . ?
O21 Cl2 O23 O25 94.1(11) . . . . ?
O27 Cl2 O23 O25 -48.4(15) . . . . ?
O22 Cl2 O23 O25 -151.8(11) . . . . ?
O24 Cl2 O23 O25 -34.2(11) . . . . ?
O26 Cl2 O23 O25 -60(5) . . . . ?
O25 Cl2 O24 O27 172.6(19) . . . . ?
O21 Cl2 O24 O27 89.9(17) . . . . ?
O22 Cl2 O24 O27 -78.8(16) . . . . ?
O26 Cl2 O24 O27 12.2(17) . . . . ?
O23 Cl2 O24 O27 -162.6(16) . . . . ?
O21 Cl2 O24 O25 -82.7(8) . . . . ?
O27 Cl2 O24 O25 -172.6(19) . . . . ?
O22 Cl2 O24 O25 108.6(8) . . . . ?
O26 Cl2 O24 O25 -160.4(11) . . . . ?
O23 Cl2 O24 O25 24.7(7) . . . . ?
Cl2 O23 O25 O24 59.4(14) . . . . ?
O21 Cl2 O25 O23 -95.9(9) . . . . ?
O27 Cl2 O25 O23 143.3(13) . . . . ?
O22 Cl2 O25 O23 32.5(13) . . . . ?
O24 Cl2 O25 O23 138.5(12) . . . . ?
O26 Cl2 O25 O23 165.8(11) . . . . ?
O21 Cl2 O25 O24 125.6(8) . . . . ?
O27 Cl2 O25 O24 4.8(13) . . . . ?
O22 Cl2 O25 O24 -106.0(10) . . . . ?
O26 Cl2 O25 O24 27.3(14) . . . . ?
O23 Cl2 O25 O24 -138.5(12) . . . . ?
O27 O24 O25 O23 -77(3) . . . . ?
Cl2 O24 O25 O23 -68.9(17) . . . . ?
O27 O24 O25 Cl2 -8(2) . . . . ?
O25 Cl2 O26 O27 -35(2) . . . . ?
O21 Cl2 O26 O27 -140.8(17) . . . . ?
O22 Cl2 O26 O27 104.8(16) . . . . ?
O24 Cl2 O26 O27 -12.1(17) . . . . ?
O23 Cl2 O26 O27 14(5) . . . . ?
O25 O24 O27 O26 -28(6) . . . . ?
Cl2 O24 O27 O26 -35(4) . . . . ?
O25 O24 O27 Cl2 7.0(18) . . . . ?
Cl2 O26 O27 O24 33(4) . . . . ?
O25 Cl2 O27 O24 -6.3(16) . . . . ?
O21 Cl2 O27 O24 -116.2(16) . . . . ?
O22 Cl2 O27 O24 116.3(14) . . . . ?
O26 Cl2 O27 O24 -161(3) . . . . ?
O23 Cl2 O27 O24 22.1(19) . . . . ?
O25 Cl2 O27 O26 155.1(16) . . . . ?
O21 Cl2 O27 O26 45.2(19) . . . . ?
O22 Cl2 O27 O26 -82.3(17) . . . . ?
O24 Cl2 O27 O26 161(3) . . . . ?
O23 Cl2 O27 O26 -176.5(14) . . . . ?
